data_4030372
loop_
_publ_author_name
'Shen, Mengmeng'
'Tu, Yawei'
'Xie, Guanqun'
'Niu, Qingsheng'
'Mao, Hui'
'Xie, Tingting'
'Flowers, 2nd, Robert A'
'Lv, Xin'
'Wang, Xiaoxia'

_publ_section_title
;
 Allylsamarium Bromide-Mediated Cascade Cyclization of Homoallylic Esters.
 Synthesis of 2-(2-Hydroxyalkyl)cyclopropanols and
 2-(2-Hydroxyethyl)bicyclo[2.1.1]hexan-1-ols.
;
_journal_issue 1
_journal_name_full 'The Journal of organic chemistry'
_journal_page_first 52
_journal_paper_doi 10.1021/jo501797w
_journal_volume 80
_journal_year 2014
_chemical_formula_sum 'C14 H18 N0 O2'
_chemical_formula_weight 218.28
_chemical_name_systematic
;
 ?
;
_space_group_IT_number 61
_symmetry_cell_setting orthorhombic
_symmetry_space_group_name_Hall '-P 2ac 2ab'
_symmetry_space_group_name_H-M 'P b c a'
_atom_sites_solution_hydrogens geom
_atom_sites_solution_primary direct
_atom_sites_solution_secondary difmap
_audit_creation_method SHELXL-97
_cell_angle_alpha 90.00
_cell_angle_beta 90.00
_cell_angle_gamma 90.00
_cell_formula_units_Z 8
_cell_length_a 8.4068(5)
_cell_length_b 11.7148(6)
_cell_length_c 24.5654(14)
_cell_measurement_temperature 296(2)
_cell_measurement_theta_max 27.50
_cell_measurement_theta_min 1.66
_cell_volume 2419.3(2)
_computing_cell_refinement 'Siemens SMART & SAINT'
_computing_data_collection 'Siemens SMART'
_computing_data_reduction 'Siemens XPREP'
_computing_molecular_graphics 'Bruker SHELXTL'
_computing_publication_material 'Bruker SHELXTL'
_computing_structure_refinement 'Siemens SHELXTL'
_computing_structure_solution 'Siemens SHELXTL'
_diffrn_ambient_temperature 296(2)
_diffrn_measured_fraction_theta_full 0.986
_diffrn_measured_fraction_theta_max 0.986
_diffrn_measurement_device_type 'Bruker P4'
_diffrn_measurement_method '\w scans'
_diffrn_radiation_monochromator graphite
_diffrn_radiation_source 'fine-focus sealed tube'
_diffrn_radiation_type MoK\a
_diffrn_radiation_wavelength 0.71073
_diffrn_reflns_av_R_equivalents 0.0311
_diffrn_reflns_av_sigmaI/netI 0.0273
_diffrn_reflns_limit_h_max 10
_diffrn_reflns_limit_h_min -10
_diffrn_reflns_limit_k_max 15
_diffrn_reflns_limit_k_min -14
_diffrn_reflns_limit_l_max 31
_diffrn_reflns_limit_l_min -18
_diffrn_reflns_number 10862
_diffrn_reflns_theta_full 27.50
_diffrn_reflns_theta_max 27.50
_diffrn_reflns_theta_min 1.66
_diffrn_standards_decay_% none
_diffrn_standards_interval_count none
_diffrn_standards_interval_time none
_diffrn_standards_number none
_exptl_absorpt_coefficient_mu 0.078
_exptl_absorpt_correction_T_max .0000
_exptl_absorpt_correction_T_min .0000
_exptl_absorpt_correction_type empirical
_exptl_absorpt_process_details 'SADABS (Sheldrick, 1996)'
_exptl_crystal_colour COLOURLESS
_exptl_crystal_density_diffrn 1.199
_exptl_crystal_density_method 'not measured'
_exptl_crystal_description BLOCK
_exptl_crystal_F_000 944
_exptl_crystal_size_max .351
_exptl_crystal_size_mid .257
_exptl_crystal_size_min .159
_refine_diff_density_max 0.153
_refine_diff_density_min -0.214
_refine_diff_density_rms 0.035
_refine_ls_extinction_method none
_refine_ls_goodness_of_fit_ref 0.815
_refine_ls_hydrogen_treatment mixed
_refine_ls_matrix_type full
_refine_ls_number_parameters 149
_refine_ls_number_reflns 2738
_refine_ls_number_restraints 0
_refine_ls_restrained_S_all 0.815
_refine_ls_R_factor_gt 0.0449
_refine_ls_shift/su_max 0.000
_refine_ls_shift/su_mean 0.000
_refine_ls_structure_factor_coef Fsqd
_refine_ls_weighting_details 'calc w=1/[\s^2^(Fo^2^)+(0.1106P)^2^+0.6311P] where P=(Fo^2^+2Fc^2^)/3'
_refine_ls_weighting_scheme calc
_refine_ls_wR_factor_gt 0.1327
_refine_ls_wR_factor_ref 0.1577
_reflns_number_gt 1885
_reflns_number_total 2738
_reflns_threshold_expression >2sigma(I)
_cod_data_source_file jo501797w_si_002.cif
_cod_data_source_block a
_cod_depositor_comments
;
The following automatic conversions were performed:

'_symmetry_cell_setting' value 'Orthorhombic' changed to
'orthorhombic' according to
/home/saulius/struct/COD-crude-data--automatic-downloads/rss-feeds/ACS/lib/dictionaries/cif_core.dic
dictionary named 'cif_core.dic' version 2.4.2 from 2011-04-26.

Automatic conversion script
Id: cif_fix_values 2935 2014-11-11 08:27:57Z andrius 

 Adding full bibliography for 4030372.cif.
;
_cod_original_sg_symbol_H-M Pbca
_cod_database_code 4030372
_refine_ls_r_factor_ref 0.0688

loop_
_symmetry_equiv_pos_as_xyz
'x, y, z'
'-x+1/2, -y, z+1/2'
'-x, y+1/2, -z+1/2'
'x+1/2, -y+1/2, -z'
'-x, -y, -z'
'x-1/2, y, -z-1/2'
'x, -y-1/2, z-1/2'
'-x-1/2, y-1/2, z'

loop_
_atom_site_label
_atom_site_type_symbol
_atom_site_fract_x
_atom_site_fract_y
_atom_site_fract_z
_atom_site_U_iso_or_equiv
_atom_site_adp_type
_atom_site_occupancy
_atom_site_symmetry_multiplicity
_atom_site_calc_flag
_atom_site_refinement_flags
O2 O 0.03327(14) 0.11462(10) 0.27486(5) 0.0530(3) Uani 1 1 d .
H2A H 0.1055 0.0791 0.2601 0.080 Uiso 1 1 calc R
O1 O -0.25238(15) 0.49355(11) 0.27950(5) 0.0522(3) Uani 1 1 d .
C10 C 0.09095(18) 0.16704(13) 0.32236(6) 0.0419(4) Uani 1 1 d .
C8 C -0.06978(19) 0.35002(13) 0.30651(6) 0.0420(4) Uani 1 1 d .
H8A H 0.0109 0.4090 0.3087 0.050 Uiso 1 1 calc R
H8B H -0.0694 0.3203 0.2697 0.050 Uiso 1 1 calc R
C7 C -0.23155(19) 0.40315(13) 0.31804(6) 0.0417(4) Uani 1 1 d .
H7A H -0.3138 0.3454 0.3117 0.050 Uiso 1 1 calc R
C9 C -0.02600(18) 0.25357(12) 0.34587(6) 0.0392(4) Uani 1 1 d .
H9A H -0.1229 0.2142 0.3577 0.047 Uiso 1 1 calc R
C13 C 0.0735(2) 0.28892(15) 0.39668(6) 0.0489(4) Uani 1 1 d .
H13A H 0.1009 0.3693 0.3961 0.059 Uiso 1 1 calc R
H13B H 0.0190 0.2710 0.4304 0.059 Uiso 1 1 calc R
C12 C 0.2189(2) 0.21318(16) 0.38795(7) 0.0536(4) Uani 1 1 d .
H12A H 0.3069 0.2154 0.4141 0.064 Uiso 1 1 calc R
C6 C -0.3350(2) 0.38383(15) 0.41344(7) 0.0559(5) Uani 1 1 d .
H6A H -0.3950 0.3217 0.4019 0.067 Uiso 1 1 calc R
C1 C -0.24431(18) 0.44393(13) 0.37625(6) 0.0425(4) Uani 1 1 d .
C14 C 0.1430(2) 0.09843(14) 0.37263(7) 0.0549(5) Uani 1 1 d .
H14A H 0.2179 0.0373 0.3653 0.066 Uiso 1 1 calc R
H14B H 0.0571 0.0739 0.3962 0.066 Uiso 1 1 calc R
C2 C -0.1589(2) 0.53734(15) 0.39454(7) 0.0538(5) Uani 1 1 d .
H2B H -0.0983 0.5795 0.3701 0.065 Uiso 1 1 calc R
C11 C 0.25255(19) 0.22909(16) 0.32655(7) 0.0513(4) Uani 1 1 d .
H11A H 0.2524 0.3076 0.3140 0.062 Uiso 1 1 calc R
H11B H 0.3429 0.1866 0.3127 0.062 Uiso 1 1 calc R
C3 C -0.1628(3) 0.56876(17) 0.44883(8) 0.0701(6) Uani 1 1 d .
H3A H -0.1049 0.6317 0.4607 0.084 Uiso 1 1 calc R
C5 C -0.3373(3) 0.4155(2) 0.46796(8) 0.0738(6) Uani 1 1 d .
H5A H -0.3973 0.3739 0.4928 0.089 Uiso 1 1 calc R
C4 C -0.2520(3) 0.5073(2) 0.48507(9) 0.0802(7) Uani 1 1 d .
H4A H -0.2541 0.5284 0.5216 0.096 Uiso 1 1 calc R
H1A H -0.340(3) 0.5265(18) 0.2837(8) 0.073(7) Uiso 1 1 d .

loop_
_atom_site_aniso_label
_atom_site_aniso_U_11
_atom_site_aniso_U_22
_atom_site_aniso_U_33
_atom_site_aniso_U_23
_atom_site_aniso_U_13
_atom_site_aniso_U_12
O2 0.0469(7) 0.0586(7) 0.0535(7) -0.0201(5) -0.0034(5) 0.0050(5)
O1 0.0476(7) 0.0615(8) 0.0475(7) 0.0200(5) 0.0068(5) 0.0111(6)
C10 0.0414(8) 0.0428(8) 0.0416(8) -0.0038(6) -0.0018(6) 0.0003(7)
C8 0.0463(9) 0.0458(8) 0.0339(7) 0.0009(6) 0.0038(6) 0.0039(7)
C7 0.0426(8) 0.0432(8) 0.0393(7) 0.0072(6) 0.0022(6) 0.0004(7)
C9 0.0405(8) 0.0395(7) 0.0377(7) 0.0011(6) 0.0033(6) 0.0000(6)
C13 0.0601(10) 0.0515(9) 0.0350(8) -0.0011(7) -0.0018(7) 0.0011(8)
C12 0.0496(9) 0.0658(11) 0.0455(9) 0.0019(8) -0.0093(7) 0.0006(8)
C6 0.0624(11) 0.0522(10) 0.0532(10) 0.0083(8) 0.0164(8) 0.0039(8)
C1 0.0457(8) 0.0408(8) 0.0410(8) 0.0067(6) 0.0060(7) 0.0086(7)
C14 0.0558(10) 0.0485(9) 0.0603(11) 0.0066(8) -0.0037(8) 0.0078(8)
C2 0.0624(11) 0.0456(9) 0.0533(10) 0.0020(8) 0.0061(8) -0.0002(8)
C11 0.0401(9) 0.0632(10) 0.0506(9) -0.0006(8) 0.0027(7) 0.0003(8)
C3 0.0925(16) 0.0564(11) 0.0615(12) -0.0120(9) -0.0061(11) 0.0056(11)
C5 0.0957(16) 0.0743(13) 0.0513(11) 0.0145(10) 0.0281(11) 0.0087(13)
C4 0.116(2) 0.0794(15) 0.0451(10) -0.0042(10) 0.0116(11) 0.0172(14)

loop_
_atom_type_symbol
_atom_type_description
_atom_type_scat_dispersion_real
_atom_type_scat_dispersion_imag
_atom_type_scat_source
C C 0.0033 0.0016 'International Tables Vol C Tables 4.2.6.8 and 6.1.1.4'
H H 0.0000 0.0000 'International Tables Vol C Tables 4.2.6.8 and 6.1.1.4'
N N 0.0061 0.0033 'International Tables Vol C Tables 4.2.6.8 and 6.1.1.4'
O O 0.0106 0.0060 'International Tables Vol C Tables 4.2.6.8 and 6.1.1.4'

loop_
_geom_angle_atom_site_label_1
_geom_angle_atom_site_label_2
_geom_angle_atom_site_label_3
_geom_angle
C10 O2 H2A 109.5
C7 O1 H1A 111.5(14)
O2 C10 C9 112.48(12)
O2 C10 C14 122.48(13)
C9 C10 C14 103.11(12)
O2 C10 C11 124.39(13)
C9 C10 C11 103.23(12)
C14 C10 C11 86.67(12)
O2 C10 C12 165.34(13)
C9 C10 C12 82.11(10)
C14 C10 C12 49.04(9)
C11 C10 C12 49.43(9)
C7 C8 C9 113.51(12)
C7 C8 H8A 108.9
C9 C8 H8A 108.9
C7 C8 H8B 108.9
C9 C8 H8B 108.9
H8A C8 H8B 107.7
O1 C7 C1 112.53(13)
O1 C7 C8 106.79(12)
C1 C7 C8 111.63(12)
O1 C7 H7A 108.6
C1 C7 H7A 108.6
C8 C7 H7A 108.6
C10 C9 C8 113.95(12)
C10 C9 C13 97.68(12)
C8 C9 C13 116.01(12)
C10 C9 H9A 109.5
C8 C9 H9A 109.5
C13 C9 H9A 109.5
C12 C13 C9 99.38(12)
C12 C13 H13A 111.9
C9 C13 H13A 111.9
C12 C13 H13B 111.9
C9 C13 H13B 111.9
H13A C13 H13B 109.6
C13 C12 C14 102.20(14)
C13 C12 C11 102.34(13)
C14 C12 C11 86.70(13)
C13 C12 C10 80.83(11)
C14 C12 C10 49.16(9)
C11 C12 C10 49.36(9)
C13 C12 H12A 119.8
C14 C12 H12A 119.8
C11 C12 H12A 119.8
C10 C12 H12A 159.3
C1 C6 C5 120.55(19)
C1 C6 H6A 119.7
C5 C6 H6A 119.7
C2 C1 C6 118.31(16)
C2 C1 C7 121.36(14)
C6 C1 C7 120.22(15)
C10 C14 C12 81.80(12)
C10 C14 H14A 115.0
C12 C14 H14A 115.0
C10 C14 H14B 115.0
C12 C14 H14B 115.0
H14A C14 H14B 112.0
C3 C2 C1 120.74(17)
C3 C2 H2B 119.6
C1 C2 H2B 119.6
C10 C11 C12 81.21(12)
C10 C11 H11A 115.1
C12 C11 H11A 115.1
C10 C11 H11B 115.1
C12 C11 H11B 115.1
H11A C11 H11B 112.1
C4 C3 C2 120.0(2)
C4 C3 H3A 120.0
C2 C3 H3A 120.0
C4 C5 C6 120.14(19)
C4 C5 H5A 119.9
C6 C5 H5A 119.9
C5 C4 C3 120.27(19)
C5 C4 H4A 119.9
C3 C4 H4A 119.9

loop_
_geom_bond_atom_site_label_1
_geom_bond_atom_site_label_2
_geom_bond_distance
O2 C10 1.4048(18)
O2 H2A 0.8200
O1 C7 1.4312(17)
O1 H1A 0.84(2)
C10 C9 1.526(2)
C10 C14 1.537(2)
C10 C11 1.544(2)
C10 C12 2.011(2)
C8 C7 1.522(2)
C8 C9 1.532(2)
C8 H8A 0.9700
C8 H8B 0.9700
C7 C1 1.511(2)
C7 H7A 0.9800
C9 C13 1.559(2)
C9 H9A 0.9800
C13 C12 1.525(2)
C13 H13A 0.9700
C13 H13B 0.9700
C12 C14 1.535(2)
C12 C11 1.546(2)
C12 H12A 0.9800
C6 C1 1.383(2)
C6 C5 1.390(3)
C6 H6A 0.9300
C1 C2 1.384(2)
C14 H14A 0.9700
C14 H14B 0.9700
C2 C3 1.384(2)
C2 H2B 0.9300
C11 H11A 0.9700
C11 H11B 0.9700
C3 C4 1.369(3)
C3 H3A 0.9300
C5 C4 1.359(3)
C5 H5A 0.9300
C4 H4A 0.9300

loop_
_geom_hbond_atom_site_label_D
_geom_hbond_atom_site_label_H
_geom_hbond_atom_site_label_A
_geom_hbond_distance_DH
_geom_hbond_distance_HA
_geom_hbond_distance_DA
_geom_hbond_angle_DHA
_geom_hbond_site_symmetry_A
O2 H2A O1 0.82 1.86 2.6811(16) 173.4 3_545

loop_
_geom_torsion_atom_site_label_1
_geom_torsion_atom_site_label_2
_geom_torsion_atom_site_label_3
_geom_torsion_atom_site_label_4
_geom_torsion
C9 C8 C7 O1 177.97(12)
C9 C8 C7 C1 54.59(17)
O2 C10 C9 C8 -58.60(17)
C14 C10 C9 C8 167.52(13)
C11 C10 C9 C8 77.89(15)
C12 C10 C9 C8 122.90(13)
O2 C10 C9 C13 178.44(13)
C14 C10 C9 C13 44.56(14)
C11 C10 C9 C13 -45.07(14)
C12 C10 C9 C13 -0.06(11)
C7 C8 C9 C10 154.42(13)
C7 C8 C9 C13 -93.28(17)
C10 C9 C13 C12 0.08(14)
C8 C9 C13 C12 -121.36(14)
C9 C13 C12 C14 -44.61(15)
C9 C13 C12 C11 44.64(15)
C9 C13 C12 C10 -0.06(11)
O2 C10 C12 C13 -174.5(5)
C9 C10 C12 C13 0.06(11)
C14 C10 C12 C13 -114.99(15)
C11 C10 C12 C13 115.08(15)
O2 C10 C12 C14 -59.5(5)
C9 C10 C12 C14 115.06(14)
C11 C10 C12 C14 -129.93(17)
O2 C10 C12 C11 70.5(5)
C9 C10 C12 C11 -115.02(14)
C14 C10 C12 C11 129.93(17)
C5 C6 C1 C2 -1.3(3)
C5 C6 C1 C7 174.88(17)
O1 C7 C1 C2 -50.1(2)
C8 C7 C1 C2 70.01(19)
O1 C7 C1 C6 133.90(16)
C8 C7 C1 C6 -106.03(17)
O2 C10 C14 C12 165.02(15)
C9 C10 C14 C12 -67.12(13)
C11 C10 C14 C12 35.70(12)
C13 C12 C14 C10 66.27(13)
C11 C12 C14 C10 -35.65(12)
C6 C1 C2 C3 0.8(3)
C7 C1 C2 C3 -175.30(16)
O2 C10 C11 C12 -163.20(16)
C9 C10 C11 C12 67.23(13)
C14 C10 C11 C12 -35.46(12)
C13 C12 C11 C10 -66.24(14)
C14 C12 C11 C10 35.53(12)
C1 C2 C3 C4 -0.1(3)
C1 C6 C5 C4 1.0(3)
C6 C5 C4 C3 -0.2(4)
C2 C3 C4 C5 -0.2(3)
